data_8100294
loop_
_publ_author_name
'Hirt, Holger'
'Deiseroth, Hans J\"org'

_publ_section_title
;
Crystal structure of potassium calcium bismuthide, KCaBi
;
_journal_issue 1
_journal_name_full 'Zeitschrift f\"ur Kristallographie - New Crystal Structures'
_journal_page_first 5
_journal_page_last 5
_journal_volume 218
_journal_year 2003
_chemical_formula_structural KCaBi
_chemical_formula_sum 'Bi Ca K'
_chemical_formula_weight 288.16
_space_group_IT_number 129
_symmetry_cell_setting tetragonal
_symmetry_space_group_name_Hall '-P 4a 2a'
_symmetry_space_group_name_H-M 'P 4/n m m :2'
_cell_angle_alpha 90.00
_cell_angle_beta 90.00
_cell_angle_gamma 90.00
_cell_formula_units_Z 2
_cell_length_a 5.3840(10)
_cell_length_b 5.3840(10)
_cell_length_c 8.380(2)
_cell_measurement_temperature 293(2)
_cell_volume 242.91(9)
_diffrn_ambient_temperature 293(2)
_exptl_crystal_density_diffrn 3.940
_cod_original_sg_symbol_H-M 'P 4/n m m'
_cod_original_formula_sum 'Bi1 Ca1 K1'
_cod_database_code 8100294

loop_
_symmetry_equiv_pos_as_xyz
'x, y, z'
'-x+1/2, -y+1/2, z'
'-y+1/2, x, z'
'y, -x+1/2, z'
'-x, y+1/2, -z'
'x+1/2, -y, -z'
'y+1/2, x+1/2, -z'
'-y, -x, -z'
'-x, -y, -z'
'x-1/2, y-1/2, -z'
'y-1/2, -x, -z'
'-y, x-1/2, -z'
'x, -y-1/2, z'
'-x-1/2, y, z'
'-y-1/2, -x-1/2, z'
'y, x, z'

loop_
_atom_site_label
_atom_site_type_symbol
_atom_site_fract_x
_atom_site_fract_y
_atom_site_fract_z
_atom_site_U_iso_or_equiv
_atom_site_adp_type
_atom_site_occupancy
_atom_site_symmetry_multiplicity
_atom_site_Wyckoff_symbol
_atom_site_calc_flag
_atom_site_refinement_flags
_atom_site_disorder_assembly
_atom_site_disorder_group
K K 0.2500 0.2500 0.8651(6) 0.0622(17) Uani 1 2 c d S . .
Ca Ca 0.7500 0.2500 0.5000 0.0186(5) Uani 1.01 2 b d SP . .
Bi Bi 0.2500 0.2500 0.29090(6) 0.0187(2) Uani 1.03 2 c d SP . .

loop_
_atom_site_aniso_label
_atom_site_aniso_U_11
_atom_site_aniso_U_22
_atom_site_aniso_U_33
_atom_site_aniso_U_23
_atom_site_aniso_U_13
_atom_site_aniso_U_12
K 0.081(3) 0.081(3) 0.025(2) 0.000 0.000 0.000
Ca 0.0176(8) 0.0176(8) 0.0207(12) 0.000 0.000 0.000
Bi 0.0200(3) 0.0200(3) 0.0163(3) 0.000 0.000 0.000

loop_
_geom_bond_atom_site_label_1
_geom_bond_atom_site_label_2
_geom_bond_distance
_geom_bond_site_symmetry_2
_geom_bond_publ_flag
Bi Ca 3.2120(5) . ?
Bi Ca 3.2120(5) 9_666 ?
Bi Ca 3.2120(5) 1_455 ?
Bi Ca 3.2120(5) 9_656 ?
Bi K1 3.569(5) 1_554 ?
Bi K1 4.0252(17) 9_556 ?
Bi K1 4.0252(17) 9_666 ?
Bi K1 4.0252(17) 9_656 ?
Bi K1 4.0252(17) 9_566 ?
Ca Bi 3.2120(6) 9_666 ?
Ca Bi 3.2120(5) 1_655 ?
Ca Bi 3.2120(5) 9_656 ?
Ca Ca 3.8071(7) 9_766 ?
Ca Ca 3.8071(7) 9_656 ?
Ca Ca 3.8071(7) 9_666 ?
Ca Ca 3.8071(7) 9_756 ?
Ca K1 4.075(4) 9_656 ?
Ca K1 4.075(4) 1_655 ?
Ca K1 4.075(4) 9_666 ?
Ca K1 4.075(4) . ?
K1 Bi 3.569(5) 1_556 ?
K1 Bi 4.0252(17) 9_556 ?
K1 Bi 4.0252(17) 9_666 ?
K1 Bi 4.0252(17) 9_566 ?
K1 Bi 4.0252(17) 9_656 ?
K1 Ca 4.075(4) 9_656 ?
K1 Ca 4.075(4) 1_455 ?
K1 Ca 4.075(4) 9_666 ?
K1 K1 4.428(5) 9_667 ?
K1 K1 4.428(5) 9_557 ?
K1 K1 4.428(5) 9_657 ?
